data_7215264
loop_
_publ_author_name
'B\'eziau, Antoine'
'Baudron, St\'ephane A.'
'Rasoloarison, Dimby'
'Hosseini, Mir Wais'

_publ_section_title
;
 Rigid yet flexible heteroleptic Co(iii) dipyrrin complexes for the
 construction of heterometallic 1- and 2-D coordination polymers
;
_journal_issue 23
_journal_name_full CrystEngComm
_journal_page_first 4973
_journal_paper_doi 10.1039/c4ce00273c
_journal_volume 16
_journal_year 2014
_chemical_formula_moiety 'C33 H27 Co N6 O2'
_chemical_formula_sum 'C33 H27 Co N6 O2'
_chemical_formula_weight 598.54
_chemical_name_systematic
;
 ?
;
_space_group_IT_number 15
_symmetry_cell_setting monoclinic
_symmetry_space_group_name_Hall '-C 2yc'
_symmetry_space_group_name_H-M 'C 1 2/c 1'
_atom_sites_solution_hydrogens geom
_atom_sites_solution_primary direct
_atom_sites_solution_secondary difmap
_audit_creation_method SHELXL-97
_cell_angle_alpha 90.00
_cell_angle_beta 97.1970(10)
_cell_angle_gamma 90.00
_cell_formula_units_Z 4
_cell_length_a 17.4918(3)
_cell_length_b 10.4582(2)
_cell_length_c 14.8252(3)
_cell_measurement_reflns_used 9942
_cell_measurement_temperature 173(2)
_cell_measurement_theta_max 30.07
_cell_measurement_theta_min 2.58
_cell_volume 2690.65(9)
_computing_cell_refinement 'Bruker SAINT'
_computing_data_collection 'Bruker APEX2'
_computing_data_reduction 'Bruker SAINT'
_computing_molecular_graphics 'Bruker SHELXTL'
_computing_publication_material 'Bruker SHELXTL'
_computing_structure_refinement 'SHELXL-97 (Sheldrick, 2008)'
_computing_structure_solution 'SHELXS-97 (Sheldrick, 2008)'
_diffrn_ambient_temperature 173(2)
_diffrn_measured_fraction_theta_full 0.974
_diffrn_measured_fraction_theta_max 0.974
_diffrn_measurement_device_type 'Bruker APEX-II CCD'
_diffrn_measurement_method '\f and \w scans'
_diffrn_radiation_monochromator graphite
_diffrn_radiation_source 'fine-focus sealed tube'
_diffrn_radiation_type MoK\a
_diffrn_radiation_wavelength 0.71073
_diffrn_reflns_av_R_equivalents 0.0220
_diffrn_reflns_av_sigmaI/netI 0.0140
_diffrn_reflns_limit_h_max 24
_diffrn_reflns_limit_h_min -19
_diffrn_reflns_limit_k_max 14
_diffrn_reflns_limit_k_min -14
_diffrn_reflns_limit_l_max 20
_diffrn_reflns_limit_l_min -20
_diffrn_reflns_number 22018
_diffrn_reflns_theta_full 29.58
_diffrn_reflns_theta_max 29.58
_diffrn_reflns_theta_min 2.27
_exptl_absorpt_coefficient_mu 0.682
_exptl_absorpt_correction_T_max 0.9165
_exptl_absorpt_correction_T_min 0.9046
_exptl_absorpt_correction_type multi-scan
_exptl_absorpt_process_details sadabs
_exptl_crystal_colour dark-red
_exptl_crystal_density_diffrn 1.478
_exptl_crystal_density_meas ?
_exptl_crystal_density_method 'not measured'
_exptl_crystal_description block
_exptl_crystal_F_000 1240
_exptl_crystal_size_max 0.15
_exptl_crystal_size_mid 0.15
_exptl_crystal_size_min 0.13
_refine_diff_density_max 0.498
_refine_diff_density_min -0.387
_refine_diff_density_rms 0.057
_refine_ls_extinction_method none
_refine_ls_goodness_of_fit_ref 0.897
_refine_ls_hydrogen_treatment constr
_refine_ls_matrix_type full
_refine_ls_number_parameters 192
_refine_ls_number_reflns 3676
_refine_ls_number_restraints 0
_refine_ls_restrained_S_all 0.897
_refine_ls_R_factor_all 0.0365
_refine_ls_R_factor_gt 0.0326
_refine_ls_shift/su_max 0.000
_refine_ls_shift/su_mean 0.000
_refine_ls_structure_factor_coef Fsqd
_refine_ls_weighting_details 'calc w=1/[\s^2^(Fo^2^)+(0.0472P)^2^+5.2068P] where P=(Fo^2^+2Fc^2^)/3'
_refine_ls_weighting_scheme calc
_refine_ls_wR_factor_gt 0.0866
_refine_ls_wR_factor_ref 0.0899
_reflns_number_gt 3298
_reflns_number_total 3676
_reflns_threshold_expression >2sigma(I)
_cod_data_source_file c4ce00273c1.cif
_cod_data_source_block complex3
_cod_depositor_comments
;
The following automatic conversions were performed:

'_symmetry_cell_setting' value 'Monoclinic' changed to 'monoclinic'
according to
/usr/data/users/saulius/crontab/automatic-downloads/rss-feeds/RSC/lib/dictionaries/cif_core.dic
dictionary named 'cif_core.dic' version 2.4.2 from 2011-04-26.

Automatic conversion script
Id: cif_fix_values 2281 2013-09-26 08:29:07Z andrius 

 Adding full bibliography for 7215264--7215273.cif.

The following automatic conversions were performed:

'_exptl_crystal_density_meas' value 'not measured' was changed to '?'
- the value is perceived as not measured.

Automatic conversion script
Id: cif_fix_values 3008 2015-01-20 13:52:24Z robertas 
;
_cod_original_sg_symbol_H-M 'C2/c  '
_cod_database_code 7215264

loop_
_symmetry_equiv_pos_as_xyz
'x, y, z'
'-x, y, -z+1/2'
'x+1/2, y+1/2, z'
'-x+1/2, y+1/2, -z+1/2'
'-x, -y, -z'
'x, -y, z-1/2'
'-x+1/2, -y+1/2, -z'
'x+1/2, -y+1/2, z-1/2'

loop_
_atom_site_label
_atom_site_type_symbol
_atom_site_fract_x
_atom_site_fract_y
_atom_site_fract_z
_atom_site_U_iso_or_equiv
_atom_site_adp_type
_atom_site_occupancy
_atom_site_symmetry_multiplicity
_atom_site_calc_flag
_atom_site_refinement_flags
C1 C 0.96480(9) 0.16387(13) 0.08867(9) 0.0235(3) Uani 1 1 d .
H1 H 0.9933 0.1144 0.0528 0.028 Uiso 1 1 calc R
C2 C 0.92935(9) 0.28201(14) 0.06131(10) 0.0271(3) Uani 1 1 d .
H2 H 0.9298 0.3225 0.0055 0.032 Uiso 1 1 calc R
C3 C 0.89414(9) 0.32488(13) 0.13357(10) 0.0248(3) Uani 1 1 d .
H3 H 0.8667 0.4007 0.1361 0.030 Uiso 1 1 calc R
C4 C 0.90762(8) 0.23153(12) 0.20369(9) 0.0204(3) Uani 1 1 d .
C5 C 0.87185(8) 0.22385(12) 0.28265(9) 0.0206(3) Uani 1 1 d .
C6 C 0.86893(8) 0.11124(13) 0.33283(10) 0.0215(3) Uani 1 1 d .
C7 C 0.82027(9) 0.08068(14) 0.40008(10) 0.0270(3) Uani 1 1 d .
H7 H 0.7878 0.1364 0.4260 0.032 Uiso 1 1 calc R
C8 C 0.83077(10) -0.04767(15) 0.41915(11) 0.0299(3) Uani 1 1 d .
H8 H 0.8056 -0.0958 0.4592 0.036 Uiso 1 1 calc R
C9 C 0.88712(9) -0.09183(13) 0.36621(10) 0.0250(3) Uani 1 1 d .
H9 H 0.9056 -0.1753 0.3669 0.030 Uiso 1 1 calc R
C10 C 0.83529(8) 0.34198(12) 0.31303(9) 0.0218(3) Uani 1 1 d .
C11 C 0.75725(9) 0.35525(14) 0.31936(11) 0.0265(3) Uani 1 1 d .
H11 H 0.7232 0.2887 0.3022 0.032 Uiso 1 1 calc R
C12 C 0.73078(10) 0.46955(16) 0.35170(11) 0.0305(3) Uani 1 1 d .
H12 H 0.6789 0.4802 0.3578 0.037 Uiso 1 1 calc R
C13 C 0.78279(10) 0.56709(15) 0.37465(11) 0.0326(3) Uani 1 1 d .
H13 H 0.7644 0.6436 0.3955 0.039 Uiso 1 1 calc R
C14 C 0.88291(9) 0.44633(14) 0.33844(11) 0.0286(3) Uani 1 1 d .
H14 H 0.9353 0.4380 0.3342 0.034 Uiso 1 1 calc R
C15 C 0.91530(12) -0.31937(17) 0.10049(16) 0.0457(5) Uani 1 1 d .
H15A H 0.8682 -0.3514 0.1189 0.069 Uiso 1 1 calc R
H15B H 0.9469 -0.3898 0.0862 0.069 Uiso 1 1 calc R
H15C H 0.9038 -0.2661 0.0478 0.069 Uiso 1 1 calc R
C16 C 0.95777(10) -0.24214(14) 0.17689(12) 0.0309(3) Uani 1 1 d .
C17 C 1.0000 -0.3037(2) 0.2500 0.0356(5) Uani 1 2 d S
H17 H 1.0000 -0.3926 0.2500 0.043 Uiso 1 2 calc SR
N1 N 0.95181(7) 0.13316(10) 0.17298(8) 0.0193(2) Uani 1 1 d .
N2 N 0.91048(7) 0.00241(10) 0.31488(8) 0.0206(2) Uani 1 1 d .
N3 N 0.85809(9) 0.55756(13) 0.36855(11) 0.0354(3) Uani 1 1 d .
O1 O 0.95180(6) -0.12088(10) 0.16670(8) 0.0267(2) Uani 1 1 d .
Co1 Co 1.0000 0.00176(2) 0.2500 0.01851(8) Uani 1 2 d S

loop_
_atom_site_aniso_label
_atom_site_aniso_U_11
_atom_site_aniso_U_22
_atom_site_aniso_U_33
_atom_site_aniso_U_23
_atom_site_aniso_U_13
_atom_site_aniso_U_12
C1 0.0248(8) 0.0221(6) 0.0240(6) -0.0018(5) 0.0039(5) -0.0005(5)
C2 0.0314(8) 0.0243(7) 0.0255(6) 0.0039(5) 0.0034(6) 0.0011(6)
C3 0.0266(8) 0.0174(6) 0.0305(7) 0.0030(5) 0.0037(6) 0.0010(5)
C4 0.0197(7) 0.0155(5) 0.0264(6) -0.0004(4) 0.0041(5) 0.0003(4)
C5 0.0171(7) 0.0177(6) 0.0271(6) -0.0008(5) 0.0036(5) 0.0003(4)
C6 0.0198(7) 0.0187(6) 0.0268(6) 0.0002(5) 0.0066(5) 0.0010(5)
C7 0.0258(8) 0.0262(7) 0.0311(7) 0.0024(5) 0.0119(6) 0.0031(5)
C8 0.0302(8) 0.0285(7) 0.0335(7) 0.0081(6) 0.0135(6) 0.0014(6)
C9 0.0249(8) 0.0201(6) 0.0311(7) 0.0052(5) 0.0077(6) -0.0001(5)
C10 0.0226(7) 0.0183(6) 0.0254(6) 0.0005(5) 0.0060(5) 0.0023(5)
C11 0.0210(7) 0.0244(6) 0.0341(7) -0.0010(5) 0.0036(6) 0.0010(5)
C12 0.0246(8) 0.0309(7) 0.0367(8) -0.0006(6) 0.0069(6) 0.0081(6)
C13 0.0358(9) 0.0259(7) 0.0377(8) -0.0057(6) 0.0106(7) 0.0075(6)
C14 0.0242(8) 0.0229(7) 0.0397(8) -0.0052(6) 0.0080(6) -0.0008(5)
C15 0.0467(12) 0.0273(8) 0.0656(12) -0.0181(8) 0.0169(10) -0.0126(7)
C16 0.0292(8) 0.0193(6) 0.0477(9) -0.0080(6) 0.0186(7) -0.0061(5)
C17 0.0440(14) 0.0137(8) 0.0532(14) 0.000 0.0224(12) 0.000
N1 0.0192(6) 0.0157(5) 0.0234(5) -0.0011(4) 0.0041(4) -0.0001(4)
N2 0.0206(6) 0.0159(5) 0.0263(5) 0.0015(4) 0.0063(5) -0.0002(4)
N3 0.0362(8) 0.0242(6) 0.0476(8) -0.0107(6) 0.0122(7) -0.0023(5)
O1 0.0253(6) 0.0181(4) 0.0376(6) -0.0058(4) 0.0072(5) -0.0032(4)
Co1 0.01848(15) 0.01229(12) 0.02557(14) 0.000 0.00593(10) 0.000

loop_
_atom_type_symbol
_atom_type_description
_atom_type_scat_dispersion_real
_atom_type_scat_dispersion_imag
_atom_type_scat_source
C C 0.0033 0.0016 'International Tables Vol C Tables 4.2.6.8 and 6.1.1.4'
H H 0.0000 0.0000 'International Tables Vol C Tables 4.2.6.8 and 6.1.1.4'
N N 0.0061 0.0033 'International Tables Vol C Tables 4.2.6.8 and 6.1.1.4'
O O 0.0106 0.0060 'International Tables Vol C Tables 4.2.6.8 and 6.1.1.4'
Co Co 0.3494 0.9721 'International Tables Vol C Tables 4.2.6.8 and 6.1.1.4'

loop_
_geom_angle_atom_site_label_1
_geom_angle_atom_site_label_2
_geom_angle_atom_site_label_3
_geom_angle
_geom_angle_site_symmetry_1
_geom_angle_site_symmetry_3
N1 C1 C2 110.93(12) . .
N1 C1 H1 124.5 . .
C2 C1 H1 124.5 . .
C3 C2 C1 106.46(12) . .
C3 C2 H2 126.8 . .
C1 C2 H2 126.8 . .
C2 C3 C4 107.19(12) . .
C2 C3 H3 126.4 . .
C4 C3 H3 126.4 . .
C5 C4 N1 123.71(12) . .
C5 C4 C3 126.91(13) . .
N1 C4 C3 108.34(11) . .
C6 C5 C4 123.00(12) . .
C6 C5 C10 119.56(12) . .
C4 C5 C10 117.44(11) . .
N2 C6 C5 122.14(12) . .
N2 C6 C7 108.76(12) . .
C5 C6 C7 128.75(13) . .
C8 C7 C6 106.60(12) . .
C8 C7 H7 126.7 . .
C6 C7 H7 126.7 . .
C7 C8 C9 106.77(12) . .
C7 C8 H8 126.6 . .
C9 C8 H8 126.6 . .
N2 C9 C8 111.03(13) . .
N2 C9 H9 124.5 . .
C8 C9 H9 124.5 . .
C11 C10 C14 117.56(13) . .
C11 C10 C5 124.62(13) . .
C14 C10 C5 117.81(13) . .
C10 C11 C12 118.88(14) . .
C10 C11 H11 120.6 . .
C12 C11 H11 120.6 . .
C13 C12 C11 118.88(15) . .
C13 C12 H12 120.6 . .
C11 C12 H12 120.6 . .
N3 C13 C12 123.60(14) . .
N3 C13 H13 118.2 . .
C12 C13 H13 118.2 . .
N3 C14 C10 124.21(15) . .
N3 C14 H14 117.9 . .
C10 C14 H14 117.9 . .
C16 C15 H15A 109.5 . .
C16 C15 H15B 109.5 . .
H15A C15 H15B 109.5 . .
C16 C15 H15C 109.5 . .
H15A C15 H15C 109.5 . .
H15B C15 H15C 109.5 . .
O1 C16 C17 125.33(16) . .
O1 C16 C15 114.62(17) . .
C17 C16 C15 120.04(15) . .
C16 C17 C16 124.84(19) 2_755 .
C16 C17 H17 117.6 2_755 .
C16 C17 H17 117.6 . .
C1 N1 C4 107.07(11) . .
C1 N1 Co1 128.06(10) . .
C4 N1 Co1 123.69(9) . .
C9 N2 C6 106.79(12) . .
C9 N2 Co1 127.03(10) . .
C6 N2 Co1 124.80(9) . .
C13 N3 C14 116.85(14) . .
C16 O1 Co1 124.63(12) . .
O1 Co1 O1 95.23(7) . 2_755
O1 Co1 N1 176.09(5) . 2_755
O1 Co1 N1 88.31(5) 2_755 2_755
O1 Co1 N1 88.31(5) . .
O1 Co1 N1 176.09(5) 2_755 .
N1 Co1 N1 88.20(7) 2_755 .
O1 Co1 N2 90.26(5) . .
O1 Co1 N2 90.01(5) 2_755 .
N1 Co1 N2 91.39(5) 2_755 .
N1 Co1 N2 88.32(5) . .
O1 Co1 N2 90.01(5) . 2_755
O1 Co1 N2 90.26(5) 2_755 2_755
N1 Co1 N2 88.32(5) 2_755 2_755
N1 Co1 N2 91.39(5) . 2_755
N2 Co1 N2 179.60(6) . 2_755

loop_
_geom_bond_atom_site_label_1
_geom_bond_atom_site_label_2
_geom_bond_distance
_geom_bond_site_symmetry_2
C1 N1 1.3371(17) .
C1 C2 1.419(2) .
C1 H1 0.9300 .
C2 C3 1.376(2) .
C2 H2 0.9300 .
C3 C4 1.4241(19) .
C3 H3 0.9300 .
C4 C5 1.3969(18) .
C4 N1 1.3970(16) .
C5 C6 1.3974(18) .
C5 C10 1.4867(18) .
C6 N2 1.3939(17) .
C6 C7 1.4260(18) .
C7 C8 1.379(2) .
C7 H7 0.9300 .
C8 C9 1.412(2) .
C8 H8 0.9300 .
C9 N2 1.3398(17) .
C9 H9 0.9300 .
C10 C11 1.387(2) .
C10 C14 1.396(2) .
C11 C12 1.389(2) .
C11 H11 0.9300 .
C12 C13 1.381(2) .
C12 H12 0.9300 .
C13 N3 1.335(2) .
C13 H13 0.9300 .
C14 N3 1.3377(19) .
C14 H14 0.9300 .
C15 C16 1.509(3) .
C15 H15A 0.9600 .
C15 H15B 0.9600 .
C15 H15C 0.9600 .
C16 O1 1.2798(18) .
C16 C17 1.391(2) .
C17 C16 1.391(2) 2_755
C17 H17 0.9300 .
N1 Co1 1.9136(12) .
N2 Co1 1.9377(12) .
O1 Co1 1.9027(10) .
Co1 O1 1.9027(10) 2_755
Co1 N1 1.9136(12) 2_755
Co1 N2 1.9377(12) 2_755
